data_7221369
loop_
_publ_author_name
'Savelsberg, G.'
'Schaefer, H.'

_publ_section_title
;
 Ternaere Pnictide und Chalkogenide von Alkalimetallen und IB-bzw.
 IIB-Elementen
;
_journal_name_full
;
Zeitschrift fuer Naturforschung, Teil B. Anorganische Chemie, Organische 
Chemie (33,1978-41,1986)
;
_journal_page_first 370
_journal_page_last 373
_journal_volume 33
_journal_year 1978
_chemical_formula_sum 'Na Sb Zn'
_chemical_name_systematic 'Na Zn Sb'
_space_group_IT_number 129
_symmetry_space_group_name_Hall '-P 4a 2a'
_symmetry_space_group_name_H-M 'P 4/n m m :2'
_cell_angle_alpha 90
_cell_angle_beta 90
_cell_angle_gamma 90
_cell_formula_units_Z 2
_cell_length_a 4.44
_cell_length_b 4.44
_cell_length_c 7.49
_cell_volume 147.655
_citation_journal_id_ASTM ZNBAD2
_cod_data_source_file Savelsberg_ZNBAD2_1978_682.cif
_cod_data_source_block Na1Sb1Zn1
_cod_original_cell_volume 147.6549
_cod_original_formula_sum 'Na1 Sb1 Zn1'
_cod_database_code 7221369

loop_
_symmetry_equiv_pos_as_xyz
x,y,z
-y+1/2,x,z
-x+1/2,-y+1/2,z
y,-x+1/2,z
x+1/2,-y,-z
y+1/2,x+1/2,-z
-x,y+1/2,-z
-y,-x,-z
-x,-y,-z
y-1/2,-x,-z
x-1/2,y-1/2,-z
-y,x-1/2,-z
-x-1/2,y,z
-y-1/2,-x-1/2,z
x,-y-1/2,z
y,x,z

loop_
_atom_site_label
_atom_site_type_symbol
_atom_site_fract_x
_atom_site_fract_y
_atom_site_fract_z
_atom_site_occupancy
_atom_site_U_iso_or_equiv
Zn1 Zn 0.75 0.25 0.5 1 0.0
Na1 Na 0.25 0.25 0.153 1 0.0
Sb1 Sb 0.25 0.25 0.721 1 0.0
